data_2204333
loop_
_publ_author_name
'K. Anitha'
'S. Annavenus'
'B. Sridhar'
'R. K. Rajaram'

_publ_section_title
;
 <small>DL</small>-Valine <small>DL</small>-valinium picrate
;
_journal_issue 10
_journal_name_full 'Acta Crystallographica Section E'
_journal_page_first o1722
_journal_page_last o1724
_journal_paper_doi 10.1107/S1600536804021877
_journal_volume 60
_journal_year 2004
_chemical_formula_iupac 'C5 H12 N O2 +, C6 H2 N3 O7 -, C5 H11 N O2'
_chemical_formula_moiety 'C5 H12 N O2 +, C6 H2 N3 O7 -, C5 H11 N O2'
_chemical_formula_sum 'C16 H25 N5 O11'
_chemical_formula_weight 463.41
_chemical_name_common 'DL-valine DL-valinium picrate'
_chemical_name_systematic 'DL-valine DL-valinium picrate'
_space_group_IT_number 14
_symmetry_cell_setting monoclinic
_symmetry_space_group_name_Hall '-P 2yn'
_symmetry_space_group_name_H-M 'P 1 21/n 1'
_atom_sites_solution_hydrogens geom
_atom_sites_solution_primary direct
_atom_sites_solution_secondary difmap
_audit_creation_method SHELXL-97
_cell_angle_alpha 90.00
_cell_angle_beta 94.695(7)
_cell_angle_gamma 90.00
_cell_formula_units_Z 4
_cell_length_a 5.3822(4)
_cell_length_b 23.221(2)
_cell_length_c 16.579(2)
_cell_measurement_reflns_used 25
_cell_measurement_temperature 293(2)
_cell_measurement_theta_max 14.12
_cell_measurement_theta_min 9.78
_cell_volume 2065.1(3)
_computing_cell_refinement 'CAD-4 Express'
_computing_data_collection 'CAD-4 Express (Enraf--Nonius, 1994)'
_computing_data_reduction 'XCAD4 (Harms & Wocadlo, 1995)'
_computing_molecular_graphics 'PLATON (Spek, 1999)'
_computing_publication_material SHELXL97
_computing_structure_refinement 'SHELXL97 (Sheldrick, 1997)'
_computing_structure_solution 'SHELXS97 (Sheldrick, 1990)'
_diffrn_ambient_temperature 293(2)
_diffrn_measured_fraction_theta_full 0.999
_diffrn_measured_fraction_theta_max 0.999
_diffrn_measurement_device_type 'MACH3 Nonius sealed tube'
_diffrn_measurement_method \w--2\q
_diffrn_radiation_monochromator graphite
_diffrn_radiation_source 'fine-focus sealed tube'
_diffrn_radiation_type MoK\a
_diffrn_radiation_wavelength 0.71073
_diffrn_reflns_av_R_equivalents 0.0296
_diffrn_reflns_av_sigmaI/netI 0.0564
_diffrn_reflns_limit_h_max 6
_diffrn_reflns_limit_h_min 0
_diffrn_reflns_limit_k_max 27
_diffrn_reflns_limit_k_min -1
_diffrn_reflns_limit_l_max 19
_diffrn_reflns_limit_l_min -19
_diffrn_reflns_number 4297
_diffrn_reflns_theta_full 24.98
_diffrn_reflns_theta_max 24.98
_diffrn_reflns_theta_min 2.14
_diffrn_standards_decay_% 0
_diffrn_standards_interval_time 60
_diffrn_standards_number 3
_exptl_absorpt_coefficient_mu 0.127
_exptl_absorpt_correction_T_max 0.9810
_exptl_absorpt_correction_T_min 0.9700
_exptl_absorpt_correction_type psi-scan
_exptl_absorpt_process_details '(North et al., 1968)'
_exptl_crystal_colour yellow
_exptl_crystal_density_diffrn 1.491
_exptl_crystal_density_meas 1.489
_exptl_crystal_density_method 'Flotation technique using mixture of carbon tetracholride and xylene'
_exptl_crystal_description block
_exptl_crystal_F_000 976
_exptl_crystal_size_max 0.3
_exptl_crystal_size_mid 0.2
_exptl_crystal_size_min 0.15
_refine_diff_density_max 0.648
_refine_diff_density_min -0.338
_refine_ls_extinction_method none
_refine_ls_goodness_of_fit_ref 1.031
_refine_ls_hydrogen_treatment mixed
_refine_ls_matrix_type full
_refine_ls_number_parameters 293
_refine_ls_number_reflns 3642
_refine_ls_number_restraints 0
_refine_ls_restrained_S_all 1.031
_refine_ls_R_factor_all 0.1219
_refine_ls_R_factor_gt 0.0584
_refine_ls_shift/su_max 0.000
_refine_ls_shift/su_mean 0.000
_refine_ls_structure_factor_coef Fsqd
_refine_ls_weighting_details 'calc w=1/[\s^2^(Fo^2^)+(0.0782P)^2^+2.0601P] where P=(Fo^2^+2Fc^2^)/3'
_refine_ls_weighting_scheme calc
_refine_ls_wR_factor_gt 0.1492
_refine_ls_wR_factor_ref 0.1811
_reflns_number_gt 2219
_reflns_number_total 3642
_reflns_threshold_expression I>2\s(I)
_cod_data_source_file fl6114.cif
_cod_data_source_block I
_cod_depositor_comments
;
The following automatic conversions were performed:
'_symmetry_cell_setting' value 'Monoclinic' changed to 'monoclinic'
according to '/home/saulius/struct/CIF-dictionaries/cif_core.dic'
dictionary named 'cif_core.dic' version 2.4.1 from
2010-06-29.

'_exptl_absorpt_correction_type' value 'psi scan' changed to
'psi-scan' according to
'/home/saulius/struct/CIF-dictionaries/cif_core.dic' dictionary named
'cif_core.dic' version 2.4.1 from 2010-06-29.

Automatic conversion script
Id: cif_fix_enum 1527 2010-12-29 10:47:43Z saulius 

The following automatic conversions were performed:

'_symmetry_cell_setting' value 'Monoclinic' changed to 'monoclinic'
according to /home/saulius/struct/CIF-dictionaries/cif_core.dic
dictionary named 'cif_core.dic' version 2.4.1 from
2010-06-29.

'_exptl_absorpt_correction_type' value 'psi scan'
changed to 'psi-scan' according to
/home/saulius/struct/CIF-dictionaries/cif_core.dic dictionary named
'cif_core.dic' version 2.4.1 from 2010-06-29.

Automatic conversion script
Id: cif_fix_values 1715 2011-07-08 13:25:40Z adriana 
;
_cod_original_cell_volume 2065.0(3)
_cod_original_sg_symbol_H-M 'P 21/n'
_cod_database_code 2204333
_cod_database_fobs_code 2204333

loop_
_symmetry_equiv_pos_as_xyz
'x, y, z'
'-x+1/2, y+1/2, -z+1/2'
'-x, -y, -z'
'x-1/2, -y-1/2, z-1/2'

loop_
_atom_site_label
_atom_site_fract_x
_atom_site_fract_y
_atom_site_fract_z
_atom_site_U_iso_or_equiv
_atom_site_adp_type
_atom_site_calc_flag
_atom_site_refinement_flags
_atom_site_occupancy
_atom_site_type_symbol
O1A 0.8489(5) 0.94681(12) 0.92220(15) 0.0402(7) Uani d . 1 O
O1B 0.5010(4) 0.90248(12) 0.87728(16) 0.0403(7) Uani d . 1 O
C1 0.7240(6) 0.91537(15) 0.8728(2) 0.0284(8) Uani d . 1 C
C2 0.8573(6) 0.89051(15) 0.8027(2) 0.0291(8) Uani d . 1 C
H2 0.7352 0.8858 0.7560 0.035 Uiso calc R 1 H
N1 1.0493(6) 0.93352(14) 0.78120(19) 0.0379(8) Uani d . 1 N
H1A 1.1293 0.9201 0.7402 0.057 Uiso calc R 1 H
H1B 1.1577 0.9394 0.8239 0.057 Uiso calc R 1 H
H1C 0.9746 0.9666 0.7668 0.057 Uiso calc R 1 H
C3 0.9840(7) 0.83231(16) 0.8209(2) 0.0360(9) Uani d . 1 C
H3 1.1069 0.8375 0.8673 0.043 Uiso calc R 1 H
C4 0.7984(9) 0.78699(19) 0.8434(3) 0.0605(13) Uani d . 1 C
H4A 0.7138 0.8003 0.8887 0.091 Uiso calc PR 0.50 H
H4B 0.8851 0.7518 0.8576 0.091 Uiso calc PR 0.50 H
H4C 0.6790 0.7802 0.7981 0.091 Uiso calc PR 0.50 H
H4D 0.8048 0.7546 0.8076 0.091 Uiso calc PR 0.50 H
H4E 0.6335 0.8030 0.8387 0.091 Uiso calc PR 0.50 H
H4F 0.8396 0.7746 0.8981 0.091 Uiso calc PR 0.50 H
C5 1.1216(8) 0.8119(2) 0.7496(3) 0.0521(11) Uani d . 1 C
H5A 1.2656 0.8357 0.7448 0.078 Uiso calc PR 0.50 H
H5B 1.0130 0.8145 0.7009 0.078 Uiso calc PR 0.50 H
H5C 1.1730 0.7726 0.7582 0.078 Uiso calc PR 0.50 H
H5D 1.0355 0.7796 0.7244 0.078 Uiso calc PR 0.50 H
H5E 1.2880 0.8007 0.7684 0.078 Uiso calc PR 0.50 H
H5F 1.1281 0.8426 0.7110 0.078 Uiso calc PR 0.50 H
O1A' 0.7186(5) 0.95903(13) 0.10851(17) 0.0493(8) Uani d . 1 O
O1B' 0.6262(5) 0.89988(13) 0.20810(17) 0.0469(8) Uani d . 1 O
H1' 0.763(10) 0.913(2) 0.227(3) 0.070 Uiso d . 1 H
C1' 0.5811(7) 0.92669(16) 0.1389(2) 0.0330(9) Uani d . 1 C
C2' 0.3226(6) 0.91095(16) 0.1001(2) 0.0332(8) Uani d . 1 C
H2' 0.1993 0.9242 0.1363 0.040 Uiso calc R 1 H
N1' 0.2827(5) 0.94380(14) 0.02351(17) 0.0349(7) Uani d . 1 N
H1A' 0.1325 0.9357 -0.0003 0.052 Uiso calc R 1 H
H1B' 0.3988 0.9341 -0.0093 0.052 Uiso calc R 1 H
H1C' 0.2927 0.9813 0.0341 0.052 Uiso calc R 1 H
C3' 0.2794(9) 0.84625(19) 0.0850(3) 0.0545(12) Uani d . 1 C
H3' 0.1358 0.8439 0.0448 0.065 Uiso calc R 1 H
C4' 0.4902(12) 0.8173(2) 0.0464(3) 0.0812(18) Uani d . 1 C
H4A' 0.5229 0.8375 -0.0021 0.122 Uiso calc PR 0.50 H
H4B' 0.4452 0.7782 0.0333 0.122 Uiso calc PR 0.50 H
H4C' 0.6370 0.8177 0.0835 0.122 Uiso calc PR 0.50 H
H4D' 0.5472 0.7848 0.0786 0.122 Uiso calc PR 0.50 H
H4E' 0.6248 0.8441 0.0431 0.122 Uiso calc PR 0.50 H
H4F' 0.4330 0.8046 -0.0070 0.122 Uiso calc PR 0.50 H
C5' 0.2011(12) 0.8161(3) 0.1580(4) 0.0835(18) Uani d . 1 C
H5A' 0.0680 0.8372 0.1796 0.125 Uiso calc PR 0.50 H
H5B' 0.3400 0.8138 0.1981 0.125 Uiso calc PR 0.50 H
H5C' 0.1449 0.7780 0.1435 0.125 Uiso calc PR 0.50 H
H5D' 0.3006 0.7822 0.1679 0.125 Uiso calc PR 0.50 H
H5E' 0.0286 0.8055 0.1494 0.125 Uiso calc PR 0.50 H
H5F' 0.2237 0.8413 0.2040 0.125 Uiso calc PR 0.50 H
C11 0.5836(7) 0.04758(16) 0.6224(2) 0.0331(8) Uani d . 1 C
N11 0.4938(6) 0.00098(14) 0.66911(19) 0.0398(8) Uani d . 1 N
O12 0.3206(6) -0.02879(14) 0.63823(18) 0.0581(8) Uani d . 1 O
O13 0.5832(6) -0.00796(13) 0.73837(17) 0.0546(8) Uani d . 1 O
C12 0.8106(7) 0.07873(16) 0.6496(2) 0.0343(9) Uani d . 1 C
O11 0.9528(5) 0.06328(12) 0.71012(16) 0.0479(7) Uani d . 1 O
C13 0.8561(7) 0.12585(17) 0.5970(2) 0.0384(9) Uani d . 1 C
N12 1.0650(7) 0.16568(15) 0.6155(3) 0.0505(9) Uani d . 1 N
O14 1.1427(6) 0.19394(16) 0.5611(2) 0.0742(10) Uani d . 1 O
O15 1.1428(9) 0.17084(17) 0.6854(3) 0.1037(17) Uani d . 1 O
C14 0.7164(7) 0.13858(18) 0.5265(2) 0.0400(10) Uani d . 1 C
H14 0.7599 0.1692 0.4943 0.048 Uiso calc R 1 H
C15 0.5094(7) 0.10511(18) 0.5039(2) 0.0375(9) Uani d . 1 C
N13 0.3614(7) 0.11846(17) 0.4293(2) 0.0487(9) Uani d . 1 N
O16 0.1805(6) 0.08680(15) 0.40975(18) 0.0603(9) Uani d . 1 O
O17 0.4229(7) 0.15872(16) 0.38899(19) 0.0707(10) Uani d . 1 O
C16 0.4430(7) 0.06018(17) 0.5515(2) 0.0366(9) Uani d . 1 C
H16 0.3027 0.0382 0.5359 0.044 Uiso calc R 1 H

loop_
_atom_site_aniso_label
_atom_site_aniso_U_11
_atom_site_aniso_U_22
_atom_site_aniso_U_33
_atom_site_aniso_U_12
_atom_site_aniso_U_13
_atom_site_aniso_U_23
O1A 0.0315(14) 0.0493(16) 0.0378(15) -0.0017(12) -0.0079(12) -0.0118(13)
O1B 0.0191(13) 0.0581(18) 0.0440(15) -0.0066(12) 0.0054(11) 0.0015(13)
C1 0.0243(18) 0.0314(19) 0.0284(18) 0.0007(15) -0.0049(15) 0.0058(15)
C2 0.0192(16) 0.039(2) 0.0279(18) -0.0041(15) -0.0023(14) -0.0020(16)
N1 0.0280(16) 0.048(2) 0.0383(18) -0.0027(14) 0.0060(13) 0.0056(15)
C3 0.0263(18) 0.041(2) 0.040(2) 0.0004(17) -0.0024(16) -0.0009(18)
C4 0.054(3) 0.045(3) 0.084(4) -0.004(2) 0.017(3) 0.004(2)
C5 0.040(2) 0.057(3) 0.059(3) 0.013(2) 0.006(2) -0.008(2)
O1A' 0.0303(14) 0.068(2) 0.0478(17) -0.0141(14) -0.0067(13) 0.0129(15)
O1B' 0.0362(16) 0.0612(19) 0.0411(16) 0.0003(14) -0.0102(13) 0.0122(14)
C1' 0.0275(19) 0.037(2) 0.033(2) 0.0028(17) -0.0033(16) 0.0001(17)
C2' 0.0252(18) 0.042(2) 0.0322(19) -0.0011(16) -0.0020(15) -0.0015(17)
N1' 0.0268(15) 0.0411(18) 0.0352(17) 0.0001(14) -0.0074(13) -0.0017(14)
C3' 0.059(3) 0.045(3) 0.058(3) -0.008(2) -0.003(2) -0.001(2)
C4' 0.125(5) 0.050(3) 0.072(4) 0.010(3) 0.029(4) -0.011(3)
C5' 0.082(4) 0.072(4) 0.097(4) -0.004(3) 0.006(3) 0.024(3)
C11 0.0326(19) 0.037(2) 0.0292(19) 0.0068(17) 0.0003(16) 0.0013(16)
N11 0.0393(19) 0.0431(19) 0.0373(19) 0.0073(16) 0.0050(15) 0.0016(16)
O12 0.0572(19) 0.067(2) 0.0504(18) -0.0209(17) 0.0080(15) 0.0036(16)
O13 0.0629(19) 0.0580(19) 0.0415(17) 0.0083(16) -0.0039(15) 0.0182(15)
C12 0.0310(19) 0.039(2) 0.0323(19) 0.0113(17) -0.0044(16) 0.0002(17)
O11 0.0437(16) 0.0541(18) 0.0422(16) 0.0025(14) -0.0190(13) 0.0077(13)
C13 0.0297(19) 0.043(2) 0.041(2) 0.0050(18) -0.0042(17) -0.0019(18)
N12 0.042(2) 0.041(2) 0.065(3) 0.0047(17) -0.0169(19) 0.0060(19)
O14 0.060(2) 0.073(2) 0.090(3) -0.0223(19) 0.0076(19) 0.014(2)
O15 0.128(4) 0.080(3) 0.090(3) -0.047(3) -0.067(3) 0.028(2)
C14 0.039(2) 0.047(2) 0.033(2) 0.0031(19) 0.0012(18) 0.0037(18)
C15 0.036(2) 0.051(2) 0.0247(18) 0.0089(19) -0.0053(15) 0.0014(18)
N13 0.048(2) 0.066(3) 0.0305(18) 0.007(2) -0.0082(16) 0.0057(18)
O16 0.0472(18) 0.084(2) 0.0466(17) -0.0053(17) -0.0176(15) 0.0033(17)
O17 0.077(2) 0.086(3) 0.0456(19) -0.004(2) -0.0169(17) 0.0303(19)
C16 0.032(2) 0.048(2) 0.0289(19) 0.0028(18) -0.0026(16) -0.0046(17)

loop_
_atom_type_symbol
_atom_type_description
_atom_type_scat_dispersion_real
_atom_type_scat_dispersion_imag
_atom_type_scat_source
C C 0.0033 0.0016 'International Tables Vol C Tables 4.2.6.8 and 6.1.1.4'
H H 0.0000 0.0000 'International Tables Vol C Tables 4.2.6.8 and 6.1.1.4'
N N 0.0061 0.0033 'International Tables Vol C Tables 4.2.6.8 and 6.1.1.4'
O O 0.0106 0.0060 'International Tables Vol C Tables 4.2.6.8 and 6.1.1.4'

loop_
_geom_angle_atom_site_label_1
_geom_angle_atom_site_label_2
_geom_angle_atom_site_label_3
_geom_angle
_geom_angle_publ_flag
O1B C1 O1A 124.7(3) y
O1B C1 C2 118.0(3) y
O1A C1 C2 117.2(3) y
N1 C2 C1 107.7(3) ?
N1 C2 C3 109.3(3) ?
C1 C2 C3 114.3(3) ?
N1 C2 H2 108.5 ?
C1 C2 H2 108.5 ?
C3 C2 H2 108.5 ?
C2 N1 H1A 109.5 ?
C2 N1 H1B 109.5 ?
H1A N1 H1B 109.5 ?
C2 N1 H1C 109.5 ?
H1A N1 H1C 109.5 ?
H1B N1 H1C 109.5 ?
C4 C3 C5 110.3(4) ?
C4 C3 C2 111.6(3) ?
C5 C3 C2 111.0(3) ?
C4 C3 H3 107.9 ?
C5 C3 H3 107.9 ?
C2 C3 H3 107.9 ?
C3 C4 H4A 109.5 ?
C3 C4 H4B 109.5 ?
H4A C4 H4B 109.5 ?
C3 C4 H4C 109.5 ?
H4A C4 H4C 109.5 ?
H4B C4 H4C 109.5 ?
C3 C4 H4D 109.5 ?
H4A C4 H4D 141.1 ?
H4B C4 H4D 56.3 ?
H4C C4 H4D 56.3 ?
C3 C4 H4E 109.5 ?
H4A C4 H4E 56.3 ?
H4B C4 H4E 141.1 ?
H4C C4 H4E 56.3 ?
H4D C4 H4E 109.5 ?
C3 C4 H4F 109.5 ?
H4A C4 H4F 56.3 ?
H4B C4 H4F 56.3 ?
H4C C4 H4F 141.1 ?
H4D C4 H4F 109.5 ?
H4E C4 H4F 109.5 ?
C3 C5 H5A 109.5 ?
C3 C5 H5B 109.5 ?
H5A C5 H5B 109.5 ?
C3 C5 H5C 109.5 ?
H5A C5 H5C 109.5 ?
H5B C5 H5C 109.5 ?
C3 C5 H5D 109.5 ?
H5A C5 H5D 141.1 ?
H5B C5 H5D 56.3 ?
H5C C5 H5D 56.3 ?
C3 C5 H5E 109.5 ?
H5A C5 H5E 56.3 ?
H5B C5 H5E 141.1 ?
H5C C5 H5E 56.3 ?
H5D C5 H5E 109.5 ?
C3 C5 H5F 109.5 ?
H5A C5 H5F 56.3 ?
H5B C5 H5F 56.3 ?
H5C C5 H5F 141.1 ?
H5D C5 H5F 109.5 ?
H5E C5 H5F 109.5 ?
C1' O1B' H1' 105(4) ?
O1A' C1' O1B' 126.2(3) y
O1A' C1' C2' 123.2(3) y
O1B' C1' C2' 110.6(3) y
N1' C2' C1' 107.5(3) ?
N1' C2' C3' 110.7(3) ?
C1' C2' C3' 115.0(3) ?
N1' C2' H2' 107.8 ?
C1' C2' H2' 107.8 ?
C3' C2' H2' 107.8 ?
C2' N1' H1A' 109.5 ?
C2' N1' H1B' 109.5 ?
H1A' N1' H1B' 109.5 ?
C2' N1' H1C' 109.5 ?
H1A' N1' H1C' 109.5 ?
H1B' N1' H1C' 109.5 ?
C5' C3' C4' 114.1(4) ?
C5' C3' C2' 112.1(4) ?
C4' C3' C2' 113.4(4) ?
C5' C3' H3' 105.4 ?
C4' C3' H3' 105.4 ?
C2' C3' H3' 105.4 ?
C3' C4' H4A' 109.5 ?
C3' C4' H4B' 109.5 ?
H4A' C4' H4B' 109.5 ?
C3' C4' H4C' 109.5 ?
H4A' C4' H4C' 109.5 ?
H4B' C4' H4C' 109.5 ?
C3' C4' H4D' 109.5 ?
H4A' C4' H4D' 141.1 ?
H4B' C4' H4D' 56.3 ?
H4C' C4' H4D' 56.3 ?
C3' C4' H4E' 109.5 ?
H4A' C4' H4E' 56.3 ?
H4B' C4' H4E' 141.1 ?
H4C' C4' H4E' 56.3 ?
H4D' C4' H4E' 109.5 ?
C3' C4' H4F' 109.5 ?
H4A' C4' H4F' 56.3 ?
H4B' C4' H4F' 56.3 ?
H4C' C4' H4F' 141.1 ?
H4D' C4' H4F' 109.5 ?
H4E' C4' H4F' 109.5 ?
C3' C5' H5A' 109.5 ?
C3' C5' H5B' 109.5 ?
H5A' C5' H5B' 109.5 ?
C3' C5' H5C' 109.5 ?
H5A' C5' H5C' 109.5 ?
H5B' C5' H5C' 109.5 ?
C3' C5' H5D' 109.5 ?
H5A' C5' H5D' 141.1 ?
H5B' C5' H5D' 56.3 ?
H5C' C5' H5D' 56.3 ?
C3' C5' H5E' 109.5 ?
H5A' C5' H5E' 56.3 ?
H5B' C5' H5E' 141.1 ?
H5C' C5' H5E' 56.3 ?
H5D' C5' H5E' 109.5 ?
C3' C5' H5F' 109.5 ?
H5A' C5' H5F' 56.3 ?
H5B' C5' H5F' 56.3 ?
H5C' C5' H5F' 141.1 ?
H5D' C5' H5F' 109.5 ?
H5E' C5' H5F' 109.5 ?
C16 C11 N11 115.8(3) ?
C16 C11 C12 123.2(3) ?
N11 C11 C12 121.1(3) ?
O13 N11 O12 121.2(3) ?
O13 N11 C11 120.6(3) ?
O12 N11 C11 118.2(3) ?
O11 C12 C13 125.3(4) ?
O11 C12 C11 122.9(3) ?
C13 C12 C11 111.7(3) ?
C14 C13 C12 125.1(4) ?
C14 C13 N12 113.6(4) ?
C12 C13 N12 121.3(3) ?
O15 N12 O14 123.0(4) ?
O15 N12 C13 117.6(4) ?
O14 N12 C13 119.2(4) ?
C13 C14 C15 118.9(4) ?
C13 C14 H14 120.6 ?
C15 C14 H14 120.6 ?
C16 C15 C14 120.9(3) ?
C16 C15 N13 120.2(4) ?
C14 C15 N13 119.0(4) ?
O17 N13 O16 123.9(3) ?
O17 N13 C15 118.7(4) ?
O16 N13 C15 117.4(4) ?
C15 C16 C11 120.1(4) ?
C15 C16 H16 119.9 ?
C11 C16 H16 119.9 ?

loop_
_geom_bond_atom_site_label_1
_geom_bond_atom_site_label_2
_geom_bond_distance
_geom_bond_publ_flag
O1A C1 1.251(4) y
O1B C1 1.245(4) y
C1 C2 1.528(5) ?
C2 N1 1.501(4) ?
C2 C3 1.533(5) ?
C2 H2 0.9800 ?
N1 H1A 0.8900 ?
N1 H1B 0.8900 ?
N1 H1C 0.8900 ?
C3 C4 1.518(6) ?
C3 C5 1.521(6) ?
C3 H3 0.9800 ?
C4 H4A 0.9600 ?
C4 H4B 0.9600 ?
C4 H4C 0.9600 ?
C4 H4D 0.9600 ?
C4 H4E 0.9600 ?
C4 H4F 0.9600 ?
C5 H5A 0.9600 ?
C5 H5B 0.9600 ?
C5 H5C 0.9600 ?
C5 H5D 0.9600 ?
C5 H5E 0.9600 ?
C5 H5F 0.9600 ?
O1A' C1' 1.194(5) y
O1B' C1' 1.311(4) y
O1B' H1' 0.83(5) ?
C1' C2' 1.528(5) ?
C2' N1' 1.482(4) ?
C2' C3' 1.538(6) ?
C2' H2' 0.9800 ?
N1' H1A' 0.8900 ?
N1' H1B' 0.8900 ?
N1' H1C' 0.8900 ?
C3' C5' 1.489(7) ?
C3' C4' 1.505(7) ?
C3' H3' 0.9800 ?
C4' H4A' 0.9600 ?
C4' H4B' 0.9600 ?
C4' H4C' 0.9600 ?
C4' H4D' 0.9600 ?
C4' H4E' 0.9600 ?
C4' H4F' 0.9600 ?
C5' H5A' 0.9600 ?
C5' H5B' 0.9600 ?
C5' H5C' 0.9600 ?
C5' H5D' 0.9600 ?
C5' H5E' 0.9600 ?
C5' H5F' 0.9600 ?
C11 C16 1.375(5) ?
C11 N11 1.438(5) ?
C11 C12 1.460(5) ?
N11 O13 1.226(4) ?
N11 O12 1.237(4) ?
C12 O11 1.263(4) ?
C12 C13 1.433(5) ?
C13 C14 1.370(5) ?
C13 N12 1.468(5) ?
N12 O15 1.205(5) ?
N12 O14 1.217(5) ?
C14 C15 1.385(6) ?
C14 H14 0.9300 ?
C15 C16 1.373(6) ?
C15 N13 1.449(5) ?
N13 O17 1.211(5) ?
N13 O16 1.242(5) ?
C16 H16 0.9300 ?

loop_
_geom_hbond_atom_site_label_D
_geom_hbond_atom_site_label_H
_geom_hbond_atom_site_label_A
_geom_hbond_site_symmetry_A
_geom_hbond_distance_DH
_geom_hbond_distance_HA
_geom_hbond_distance_DA
_geom_hbond_angle_DHA
N1 H1A O12 1_665 0.89 2.37 3.014(4) 129.4
N1 H1B O1B 1_655 0.89 2.16 2.887(4) 138.4
N1 H1C O13 1_565 0.89 2.20 2.890(4) 133.8
N1 H1C O11 1_565 0.89 2.43 3.261(4) 155.0
O1B' H1' O11 3_766 0.83(5) 1.86(5) 2.684(4) 168(5)
N1' H1C' O1A 3_676 0.89 2.00 2.805(4) 150.7
N1' H1B' O1B 1_554 0.89 2.13 2.940(4) 150.4
N1' H1A' O1A 1_454 0.89 1.93 2.763(4) 155.0

loop_
_geom_torsion_atom_site_label_1
_geom_torsion_atom_site_label_2
_geom_torsion_atom_site_label_3
_geom_torsion_atom_site_label_4
_geom_torsion
_geom_torsion_publ_flag
O1A C1 C2 N1 -32.3(4) y
O1B C1 C2 N1 148.5(3) y
O1A C1 C2 C3 89.3(4) ?
O1B C1 C2 C3 -89.9(4) ?
N1 C2 C3 C4 179.8(3) y
C1 C2 C3 C4 59.0(4) y
N1 C2 C3 C5 -56.7(4) y
C1 C2 C3 C5 -177.5(3) y
O1A' C1' C2' N1' -1.5(5) y
O1B' C1' C2' N1' 178.6(3) y
O1A' C1' C2' C3' 122.3(4) ?
O1B' C1' C2' C3' -57.6(4) ?
N1' C2' C3' C5' -153.4(4) y
C1' C2' C3' C5' 84.6(5) y
N1' C2' C3' C4' 75.6(5) y
C1' C2' C3' C4' -46.4(5) y
C16 C11 N11 O13 -169.0(3) ?
C12 C11 N11 O13 11.2(5) y
C16 C11 N11 O12 9.3(5) ?
C12 C11 N11 O12 -170.5(3) ?
C16 C11 C12 O11 -172.4(4) ?
N11 C11 C12 O11 7.4(6) ?
C16 C11 C12 C13 4.2(5) ?
N11 C11 C12 C13 -176.0(3) ?
O11 C12 C13 C14 172.3(4) ?
C11 C12 C13 C14 -4.2(5) ?
O11 C12 C13 N12 -7.7(6) ?
C11 C12 C13 N12 175.8(3) ?
C14 C13 N12 O15 155.2(4) ?
C12 C13 N12 O15 -24.9(6) y
C14 C13 N12 O14 -21.1(5) ?
C12 C13 N12 O14 158.9(4) ?
C12 C13 C14 C15 2.1(6) ?
N12 C13 C14 C15 -178.0(3) ?
C13 C14 C15 C16 0.6(6) ?
C13 C14 C15 N13 -180.0(4) ?
C16 C15 N13 O17 179.2(4) ?
C14 C15 N13 O17 -0.3(6) y
C16 C15 N13 O16 -2.2(6) ?
C14 C15 N13 O16 178.3(4) ?
C14 C15 C16 C11 -0.5(6) ?
N13 C15 C16 C11 -180.0(4) ?
N11 C11 C16 C15 178.0(3) ?
C12 C11 C16 C15 -2.1(6) ?
